data_1551747
loop_
_publ_author_name
'BERREDJEM, Malika'
'BOUASLA, Radia'
'AOUF, Nour-Eddine'
'BARBEY, Carole'

_publ_section_title
;
 Crystal Structure of 4-Phenyl-piperazine-1-sulfonamide
;
_journal_name_full 'X-ray Structure Analysis Online'
_journal_page_first 13
_journal_paper_doi 10.2116/xraystruct.26.13
_journal_volume 26
_journal_year 2010
_chemical_formula_moiety ' C10 H15 N3 O2 S '
_chemical_formula_sum 'C10 H15 N3 O2 S'
_chemical_formula_weight 241.31
_space_group_IT_number 14
_space_group_name_Hall '-P 2ybc'
_space_group_name_H-M_alt 'P 1 21/c 1'
_symmetry_cell_setting monoclinic
_symmetry_space_group_name_Hall '-P 2ybc'
_symmetry_space_group_name_H-M 'P 1 21/c 1'
_atom_sites_solution_hydrogens geom
_atom_sites_solution_primary direct
_atom_sites_solution_secondary difmap
_audit_creation_method SHELXL-97
_cell_angle_alpha 90.00
_cell_angle_beta 92.2337(16)
_cell_angle_gamma 90.00
_cell_formula_units_Z 8
_cell_length_a 24.1829(7)
_cell_length_b 9.5485(3)
_cell_length_c 9.7885(2)
_cell_measurement_reflns_used 4784
_cell_measurement_temperature 293(2)
_cell_measurement_theta_max 26.37
_cell_measurement_theta_min 1.00
_cell_volume 2258.55(11)
_computing_cell_refinement 'HKL-2000 (Otwinowski & Minor, 1997)'
_computing_data_collection 'COLLECT (Hooft, 1998) '
_computing_data_reduction 'HKL-2000 (Otwinowski & Minor, 1997)'
_computing_molecular_graphics 'ORTEP-3 for Windows (Farrugia, 1997) '
_computing_publication_material 'WinGx (Farrugia, 1999) and CrystalBuilder (Welter, 2006)'
_computing_structure_refinement 'SHELXL-97 (Sheldrick, 2008)'
_computing_structure_solution 'SHELXS-97 (Sheldrick, 2008)'
_diffrn_ambient_temperature 293(2)
_diffrn_detector_area_resol_mean 9
_diffrn_measured_fraction_theta_full 0.995
_diffrn_measured_fraction_theta_max 0.995
_diffrn_measurement_device_type 'Nonius kappa-CCD diffractometer'
_diffrn_measurement_method '\f and \w scans'
_diffrn_radiation_monochromator graphite
_diffrn_radiation_source 'fine-focus sealed tube'
_diffrn_radiation_type MoK\a
_diffrn_radiation_wavelength 0.71069
_diffrn_reflns_av_R_equivalents 0.049
_diffrn_reflns_av_sigmaI/netI 0.0465
_diffrn_reflns_limit_h_max 30
_diffrn_reflns_limit_h_min -30
_diffrn_reflns_limit_k_max 11
_diffrn_reflns_limit_k_min -11
_diffrn_reflns_limit_l_max 12
_diffrn_reflns_limit_l_min -12
_diffrn_reflns_number 20269
_diffrn_reflns_theta_full 26.38
_diffrn_reflns_theta_max 26.38
_diffrn_reflns_theta_min 2.29
_exptl_absorpt_coefficient_mu 0.276
_exptl_absorpt_correction_type none
_exptl_crystal_colour colourless
_exptl_crystal_density_diffrn 1.419
_exptl_crystal_density_method 'not measured'
_exptl_crystal_description parallelepipedic
_exptl_crystal_F_000 1024
_exptl_crystal_size_max 0.30
_exptl_crystal_size_mid 0.10
_exptl_crystal_size_min 0.10
_refine_diff_density_max 0.186
_refine_diff_density_min -0.298
_refine_diff_density_rms 0.045
_refine_ls_extinction_coef 0.0057(10)
_refine_ls_extinction_expression Fc^*^=kFc[1+0.001xFc^2^\l^3^/sin(2\q)]^-1/4^
_refine_ls_extinction_method SHELXL
_refine_ls_goodness_of_fit_ref 1.020
_refine_ls_hydrogen_treatment mixed
_refine_ls_matrix_type full
_refine_ls_number_parameters 302
_refine_ls_number_reflns 4589
_refine_ls_number_restraints 6
_refine_ls_restrained_S_all 1.022
_refine_ls_R_factor_all 0.0739
_refine_ls_R_factor_gt 0.0427
_refine_ls_shift/su_max 0.005
_refine_ls_shift/su_mean 0.000
_refine_ls_structure_factor_coef Fsqd
_refine_ls_weighting_details 'calc w=1/[\s^2^(Fo^2^)+(0.0466P)^2^+0.7459P] where P=(Fo^2^+2Fc^2^)/3'
_refine_ls_weighting_scheme calc
_refine_ls_wR_factor_gt 0.0952
_refine_ls_wR_factor_ref 0.1083
_reflns_number_gt 3206
_reflns_number_total 4589
_reflns_threshold_expression >2sigma(I)
_cod_data_source_file 26_13_1.cif
_cod_data_source_block brp42a
_cod_original_sg_symbol_H-M 'P 21/c'
_cod_database_code 1551747

loop_
_symmetry_equiv_pos_as_xyz
'x, y, z'
'-x, y+1/2, -z+1/2'
'-x, -y, -z'
'x, -y-1/2, z-1/2'

loop_
_atom_site_label
_atom_site_type_symbol
_atom_site_fract_x
_atom_site_fract_y
_atom_site_fract_z
_atom_site_U_iso_or_equiv
_atom_site_adp_type
_atom_site_occupancy
_atom_site_symmetry_multiplicity
_atom_site_calc_flag
_atom_site_refinement_flags
S1 S 0.47691(2) -0.28140(7) 0.58109(5) 0.04159(18) Uani 1 1 d .
O12 O 0.49367(6) -0.3353(2) 0.45335(14) 0.0549(5) Uani 1 1 d .
O11 O 0.48635(6) -0.13808(18) 0.61325(17) 0.0565(5) Uani 1 1 d .
N11 N 0.50846(8) -0.3717(2) 0.6990(2) 0.0515(5) Uani 1 1 d D
H11A H 0.5077(11) -0.4636(12) 0.680(2) 0.062 Uiso 1 1 d D
H11B H 0.5057(10) -0.332(2) 0.7814(14) 0.062 Uiso 1 1 d D
N1 N 0.40984(7) -0.30591(19) 0.58233(17) 0.0375(4) Uani 1 1 d .
C1 C 0.39071(9) -0.4511(3) 0.5604(2) 0.0449(6) Uani 1 1 d .
H1A H 0.3987 -0.5063 0.6420 0.067 Uiso 1 1 calc .
H1B H 0.4100 -0.4928 0.4855 0.067 Uiso 1 1 calc .
C2 C 0.32891(9) -0.4512(3) 0.5275(2) 0.0429(6) Uani 1 1 d .
H2A H 0.3214 -0.4024 0.4419 0.064 Uiso 1 1 calc .
H2B H 0.3161 -0.5470 0.5165 0.064 Uiso 1 1 calc .
C3 C 0.31977(9) -0.2417(3) 0.6603(3) 0.0551(7) Uani 1 1 d .
H3A H 0.3003 -0.1998 0.7348 0.083 Uiso 1 1 calc .
H3B H 0.3127 -0.1850 0.5792 0.083 Uiso 1 1 calc .
C4 C 0.38125(9) -0.2422(3) 0.6958(2) 0.0508(6) Uani 1 1 d .
H4A H 0.3943 -0.1472 0.7106 0.076 Uiso 1 1 calc .
H4B H 0.3887 -0.2954 0.7789 0.076 Uiso 1 1 calc .
N2 N 0.29875(7) -0.38361(19) 0.63546(16) 0.0364(4) Uani 1 1 d .
C11 C 0.24011(8) -0.3890(2) 0.6213(2) 0.0357(5) Uani 1 1 d .
C12 C 0.20843(9) -0.3372(3) 0.7268(2) 0.0436(6) Uani 1 1 d .
H12 H 0.2262 -0.3000 0.8045 0.052 Uiso 1 1 calc R
C13 C 0.15125(9) -0.3403(3) 0.7176(3) 0.0509(6) Uani 1 1 d .
H13 H 0.1310 -0.3052 0.7889 0.061 Uiso 1 1 calc R
C14 C 0.12401(9) -0.3953(3) 0.6032(3) 0.0530(6) Uani 1 1 d .
H14 H 0.0856 -0.3974 0.5967 0.064 Uiso 1 1 calc R
C15 C 0.15455(10) -0.4468(3) 0.4995(3) 0.0552(7) Uani 1 1 d .
H15 H 0.1366 -0.4839 0.4220 0.066 Uiso 1 1 calc R
C16 C 0.21196(9) -0.4442(3) 0.5084(2) 0.0472(6) Uani 1 1 d .
H16 H 0.2318 -0.4804 0.4369 0.057 Uiso 1 1 calc R
S1B S 0.02541(2) 0.09525(6) 0.71602(5) 0.03818(17) Uani 1 1 d .
N11B N -0.00957(8) 0.2065(2) 0.6234(2) 0.0470(5) Uani 1 1 d D
H11C H -0.0077(10) 0.2922(14) 0.662(2) 0.056 Uiso 1 1 d D
H11D H -0.0092(9) 0.190(2) 0.5329(11) 0.056 Uiso 1 1 d D
O11B O 0.00684(6) -0.04148(17) 0.67816(17) 0.0538(4) Uani 1 1 d .
O12B O 0.02118(6) 0.14036(19) 0.85397(14) 0.0536(4) Uani 1 1 d .
N1B N 0.09117(7) 0.10087(18) 0.68289(16) 0.0351(4) Uani 1 1 d .
N2B N 0.19914(7) 0.14809(19) 0.58853(17) 0.0376(4) Uani 1 1 d .
C1B C 0.11663(9) 0.2410(3) 0.6923(2) 0.0482(6) Uani 1 1 d .
H1BA H 0.1034 0.2902 0.7713 0.072 Uiso 1 1 calc .
H1BB H 0.1065 0.2950 0.6112 0.072 Uiso 1 1 calc .
C2B C 0.17892(9) 0.2255(2) 0.7052(2) 0.0448(6) Uani 1 1 d .
H2BA H 0.1960 0.3174 0.7093 0.067 Uiso 1 1 calc .
H2BB H 0.1890 0.1761 0.7891 0.067 Uiso 1 1 calc .
C4B C 0.10952(9) 0.0264(3) 0.5626(2) 0.0487(6) Uani 1 1 d .
H4BA H 0.0988 0.0780 0.4803 0.073 Uiso 1 1 calc .
H4BB H 0.0925 -0.0655 0.5572 0.073 Uiso 1 1 calc .
C3B C 0.17180(9) 0.0120(3) 0.5745(2) 0.0494(6) Uani 1 1 d .
H3BA H 0.1818 -0.0454 0.6535 0.074 Uiso 1 1 calc .
H3BB H 0.1847 -0.0351 0.4939 0.074 Uiso 1 1 calc .
C11B C 0.25791(8) 0.1393(2) 0.5812(2) 0.0375(5) Uani 1 1 d .
C12B C 0.28055(9) 0.0845(3) 0.4643(2) 0.0456(6) Uani 1 1 d .
H12B H 0.2572 0.0528 0.3931 0.055 Uiso 1 1 calc R
C16B C 0.29408(9) 0.1837(3) 0.6861(2) 0.0494(6) Uani 1 1 d .
H16B H 0.2801 0.2199 0.7660 0.059 Uiso 1 1 calc R
C13B C 0.33706(10) 0.0763(3) 0.4525(2) 0.0547(7) Uani 1 1 d .
H13B H 0.3514 0.0397 0.3733 0.066 Uiso 1 1 calc R
C15B C 0.35098(10) 0.1745(3) 0.6727(3) 0.0588(7) Uani 1 1 d .
H15B H 0.3747 0.2047 0.7438 0.071 Uiso 1 1 calc R
C14B C 0.37248(10) 0.1216(3) 0.5563(3) 0.0584(7) Uani 1 1 d .
H14B H 0.4106 0.1164 0.5475 0.070 Uiso 1 1 calc R

loop_
_atom_site_aniso_label
_atom_site_aniso_U_11
_atom_site_aniso_U_22
_atom_site_aniso_U_33
_atom_site_aniso_U_23
_atom_site_aniso_U_13
_atom_site_aniso_U_12
S1 0.0328(3) 0.0508(4) 0.0415(3) 0.0040(3) 0.0054(2) -0.0037(3)
O12 0.0450(9) 0.0788(13) 0.0417(9) -0.0016(9) 0.0132(7) -0.0046(9)
O11 0.0488(10) 0.0473(11) 0.0740(11) 0.0035(9) 0.0082(8) -0.0107(8)
N11 0.0422(11) 0.0630(15) 0.0488(11) 0.0019(11) -0.0065(9) 0.0041(11)
N1 0.0305(9) 0.0429(11) 0.0393(9) -0.0002(8) 0.0049(7) -0.0016(8)
C1 0.0335(11) 0.0485(15) 0.0531(13) -0.0091(11) 0.0071(10) 0.0008(11)
C2 0.0345(11) 0.0505(15) 0.0442(12) -0.0103(11) 0.0067(9) -0.0036(11)
C3 0.0380(12) 0.0486(16) 0.0792(18) -0.0187(13) 0.0085(12) -0.0008(11)
C4 0.0365(12) 0.0558(16) 0.0606(15) -0.0166(13) 0.0083(10) -0.0054(11)
N2 0.0316(9) 0.0419(11) 0.0359(9) -0.0022(8) 0.0029(7) 0.0002(8)
C11 0.0326(11) 0.0364(13) 0.0383(11) 0.0072(10) 0.0031(9) 0.0014(9)
C12 0.0396(12) 0.0492(15) 0.0424(12) 0.0019(11) 0.0054(10) 0.0011(11)
C13 0.0426(13) 0.0513(16) 0.0599(15) 0.0088(13) 0.0162(11) 0.0058(12)
C14 0.0322(12) 0.0542(16) 0.0727(17) 0.0127(14) 0.0029(11) 0.0014(11)
C15 0.0406(13) 0.0708(19) 0.0538(14) -0.0001(13) -0.0034(11) -0.0085(13)
C16 0.0379(12) 0.0617(17) 0.0419(12) -0.0021(12) 0.0033(10) -0.0044(11)
S1B 0.0336(3) 0.0380(3) 0.0431(3) 0.0044(3) 0.0042(2) -0.0026(2)
N11B 0.0422(10) 0.0475(13) 0.0508(11) 0.0012(10) -0.0042(9) 0.0057(10)
O11B 0.0444(9) 0.0397(10) 0.0775(11) 0.0005(9) 0.0063(8) -0.0109(8)
O12B 0.0511(10) 0.0707(12) 0.0397(9) 0.0022(8) 0.0100(7) 0.0006(9)
N1B 0.0324(9) 0.0323(10) 0.0407(9) -0.0046(8) 0.0028(7) -0.0034(8)
N2B 0.0312(9) 0.0393(11) 0.0423(10) -0.0040(8) 0.0030(7) -0.0027(8)
C1B 0.0397(12) 0.0376(14) 0.0679(15) -0.0135(12) 0.0104(11) -0.0046(10)
C2B 0.0384(12) 0.0427(14) 0.0537(14) -0.0133(11) 0.0059(10) -0.0074(11)
C4B 0.0403(13) 0.0545(16) 0.0515(13) -0.0174(12) 0.0032(10) -0.0063(11)
C3B 0.0388(13) 0.0449(15) 0.0653(15) -0.0180(12) 0.0111(11) -0.0062(11)
C11B 0.0330(11) 0.0380(13) 0.0415(12) 0.0064(10) 0.0020(9) 0.0000(10)
C12B 0.0447(13) 0.0550(16) 0.0372(12) 0.0040(11) 0.0018(10) 0.0000(11)
C16B 0.0389(12) 0.0583(17) 0.0507(13) -0.0096(12) -0.0002(10) -0.0034(11)
C13B 0.0466(14) 0.0649(18) 0.0537(14) 0.0049(13) 0.0145(11) 0.0063(13)
C15B 0.0404(13) 0.0667(19) 0.0685(17) -0.0061(15) -0.0071(12) -0.0062(13)
C14B 0.0350(13) 0.0687(19) 0.0717(17) 0.0043(15) 0.0049(12) -0.0002(12)

loop_
_atom_type_symbol
_atom_type_description
_atom_type_scat_dispersion_real
_atom_type_scat_dispersion_imag
_atom_type_scat_source
C C 0.0033 0.0016 'International Tables Vol C Tables 4.2.6.8 and 6.1.1.4'
H H 0.0000 0.0000 'International Tables Vol C Tables 4.2.6.8 and 6.1.1.4'
N N 0.0061 0.0033 'International Tables Vol C Tables 4.2.6.8 and 6.1.1.4'
O O 0.0106 0.0060 'International Tables Vol C Tables 4.2.6.8 and 6.1.1.4'
S S 0.1246 0.1234 'International Tables Vol C Tables 4.2.6.8 and 6.1.1.4'

loop_
_geom_angle_atom_site_label_1
_geom_angle_atom_site_label_2
_geom_angle_atom_site_label_3
_geom_angle
O11 S1 O12 119.58(10)
O11 S1 N11 106.83(11)
O12 S1 N11 107.00(11)
O11 S1 N1 106.64(10)
O12 S1 N1 105.67(9)
N11 S1 N1 111.09(10)
S1 N11 H11A 111.8(16)
S1 N11 H11B 111.9(15)
H11A N11 H11B 126(2)
C4 N1 C1 110.27(16)
C4 N1 S1 116.31(14)
C1 N1 S1 115.98(14)
N1 C1 C2 109.43(18)
N1 C1 H1A 109.8
C2 C1 H1A 109.8
N1 C1 H1B 109.8
C2 C1 H1B 109.8
H1A C1 H1B 108.2
N2 C2 C1 111.27(17)
N2 C2 H2A 109.4
C1 C2 H2A 109.4
N2 C2 H2B 109.4
C1 C2 H2B 109.4
H2A C2 H2B 108.0
N2 C3 C4 111.5(2)
N2 C3 H3A 109.3
C4 C3 H3A 109.3
N2 C3 H3B 109.3
C4 C3 H3B 109.3
H3A C3 H3B 108.0
N1 C4 C3 108.44(18)
N1 C4 H4A 110.0
C3 C4 H4A 110.0
N1 C4 H4B 110.0
C3 C4 H4B 110.0
H4A C4 H4B 108.4
C11 N2 C2 116.06(16)
C11 N2 C3 112.86(17)
C2 N2 C3 110.49(16)
C16 C11 C12 117.31(19)
C16 C11 N2 123.43(18)
C12 C11 N2 119.26(19)
C13 C12 C11 121.3(2)
C13 C12 H12 119.3
C11 C12 H12 119.3
C14 C13 C12 120.3(2)
C14 C13 H13 119.8
C12 C13 H13 119.8
C15 C14 C13 118.9(2)
C15 C14 H14 120.5
C13 C14 H14 120.5
C14 C15 C16 121.0(2)
C14 C15 H15 119.5
C16 C15 H15 119.5
C11 C16 C15 121.2(2)
C11 C16 H16 119.4
C15 C16 H16 119.4
O12B S1B O11B 119.34(10)
O12B S1B N11B 106.16(10)
O11B S1B N11B 107.68(11)
O12B S1B N1B 106.50(9)
O11B S1B N1B 106.10(9)
N11B S1B N1B 111.04(10)
S1B N11B H11C 110.2(15)
S1B N11B H11D 114.4(15)
H11C N11B H11D 124.5(19)
C4B N1B C1B 110.68(17)
C4B N1B S1B 118.19(14)
C1B N1B S1B 115.10(14)
C11B N2B C2B 115.68(16)
C11B N2B C3B 112.98(17)
C2B N2B C3B 111.03(16)
N1B C1B C2B 109.16(18)
N1B C1B H1BA 109.8
C2B C1B H1BA 109.8
N1B C1B H1BB 109.8
C2B C1B H1BB 109.8
H1BA C1B H1BB 108.3
N2B C2B C1B 110.29(17)
N2B C2B H2BA 109.6
C1B C2B H2BA 109.6
N2B C2B H2BB 109.6
C1B C2B H2BB 109.6
H2BA C2B H2BB 108.1
N1B C4B C3B 108.35(17)
N1B C4B H4BA 110.0
C3B C4B H4BA 110.0
N1B C4B H4BB 110.0
C3B C4B H4BB 110.0
H4BA C4B H4BB 108.4
N2B C3B C4B 111.85(19)
N2B C3B H3BA 109.2
C4B C3B H3BA 109.2
N2B C3B H3BB 109.2
C4B C3B H3BB 109.2
H3BA C3B H3BB 107.9
C16B C11B C12B 117.8(2)
C16B C11B N2B 122.95(19)
C12B C11B N2B 119.22(19)
C13B C12B C11B 120.9(2)
C13B C12B H12B 119.5
C11B C12B H12B 119.5
C11B C16B C15B 120.5(2)
C11B C16B H16B 119.7
C15B C16B H16B 119.7
C14B C13B C12B 120.8(2)
C14B C13B H13B 119.6
C12B C13B H13B 119.6
C14B C15B C16B 120.8(2)
C14B C15B H15B 119.6
C16B C15B H15B 119.6
C15B C14B C13B 119.1(2)
C15B C14B H14B 120.4
C13B C14B H14B 120.4

loop_
_geom_bond_atom_site_label_1
_geom_bond_atom_site_label_2
_geom_bond_distance
S1 O11 1.4207(18)
S1 O12 1.4257(15)
S1 N11 1.609(2)
S1 N1 1.6391(16)
N11 H11A 0.897(9)
N11 H11B 0.894(9)
N1 C4 1.463(3)
N1 C1 1.475(3)
C1 C2 1.516(3)
C1 H1A 0.9700
C1 H1B 0.9700
C2 N2 1.458(3)
C2 H2A 0.9700
C2 H2B 0.9700
C3 N2 1.464(3)
C3 C4 1.514(3)
C3 H3A 0.9700
C3 H3B 0.9700
C4 H4A 0.9700
C4 H4B 0.9700
N2 C11 1.420(2)
C11 C16 1.381(3)
C11 C12 1.399(3)
C12 C13 1.383(3)
C12 H12 0.9300
C13 C14 1.381(3)
C13 H13 0.9300
C14 C15 1.370(3)
C14 H14 0.9300
C15 C16 1.388(3)
C15 H15 0.9300
C16 H16 0.9300
S1B O12B 1.4248(15)
S1B O11B 1.4249(16)
S1B N11B 1.6143(19)
S1B N1B 1.6362(16)
N11B H11C 0.902(9)
N11B H11D 0.899(9)
N1B C4B 1.460(3)
N1B C1B 1.474(3)
N2B C11B 1.428(2)
N2B C2B 1.460(3)
N2B C3B 1.462(3)
C1B C2B 1.514(3)
C1B H1BA 0.9700
C1B H1BB 0.9700
C2B H2BA 0.9700
C2B H2BB 0.9700
C4B C3B 1.512(3)
C4B H4BA 0.9700
C4B H4BB 0.9700
C3B H3BA 0.9700
C3B H3BB 0.9700
C11B C16B 1.389(3)
C11B C12B 1.390(3)
C12B C13B 1.378(3)
C12B H12B 0.9300
C16B C15B 1.390(3)
C16B H16B 0.9300
C13B C14B 1.373(3)
C13B H13B 0.9300
C15B C14B 1.368(3)
C15B H15B 0.9300
C14B H14B 0.9300

loop_
_geom_hbond_atom_site_label_D
_geom_hbond_atom_site_label_H
_geom_hbond_atom_site_label_A
_geom_hbond_distance_DH
_geom_hbond_distance_HA
_geom_hbond_distance_DA
_geom_hbond_angle_DHA
_geom_hbond_site_symmetry_A
N11 H11A O12 0.897(9) 2.321(12) 3.170(3) 158(2) 3_646
N11 H11A O11 0.897(9) 2.62(2) 3.138(3) 117.5(17) 2_646
N11 H11B O12 0.894(9) 2.350(11) 3.210(3) 161(2) 4_556
N11B H11C O11B 0.902(9) 2.230(11) 3.092(3) 160(2) 2_556
N11B H11D O12B 0.899(9) 2.52(2) 3.130(2) 126.1(17) 4_565
N11B H11D O11B 0.899(9) 2.509(12) 3.348(3) 155.5(19) 3_556

loop_
_geom_torsion_atom_site_label_1
_geom_torsion_atom_site_label_2
_geom_torsion_atom_site_label_3
_geom_torsion_atom_site_label_4
_geom_torsion
O11 S1 N1 C4 -43.89(18)
O12 S1 N1 C4 -172.13(17)
N11 S1 N1 C4 72.16(19)
O11 S1 N1 C1 -176.03(15)
O12 S1 N1 C1 55.73(17)
N11 S1 N1 C1 -59.97(18)
C4 N1 C1 C2 59.8(2)
S1 N1 C1 C2 -165.31(14)
N1 C1 C2 N2 -56.9(2)
C1 N1 C4 C3 -60.4(2)
S1 N1 C4 C3 164.89(16)
N2 C3 C4 N1 58.9(3)
C1 C2 N2 C11 -174.49(18)
C1 C2 N2 C3 55.4(2)
C4 C3 N2 C11 171.49(18)
C4 C3 N2 C2 -56.7(3)
C2 N2 C11 C16 -5.0(3)
C3 N2 C11 C16 124.0(2)
C2 N2 C11 C12 174.4(2)
C3 N2 C11 C12 -56.6(3)
C16 C11 C12 C13 -0.5(3)
N2 C11 C12 C13 -180.0(2)
C11 C12 C13 C14 0.1(4)
C12 C13 C14 C15 0.1(4)
C13 C14 C15 C16 0.1(4)
C12 C11 C16 C15 0.7(3)
N2 C11 C16 C15 -179.9(2)
C14 C15 C16 C11 -0.5(4)
O12B S1B N1B C4B 164.18(17)
O11B S1B N1B C4B 36.06(19)
N11B S1B N1B C4B -80.67(19)
O12B S1B N1B C1B -61.90(17)
O11B S1B N1B C1B 169.97(15)
N11B S1B N1B C1B 53.25(18)
C4B N1B C1B C2B -60.9(2)
S1B N1B C1B C2B 161.79(14)
C11B N2B C2B C1B 173.60(18)
C3B N2B C2B C1B -55.9(2)
N1B C1B C2B N2B 58.0(2)
C1B N1B C4B C3B 59.8(2)
S1B N1B C4B C3B -164.36(16)
C11B N2B C3B C4B -171.93(17)
C2B N2B C3B C4B 56.2(2)
N1B C4B C3B N2B -57.4(2)
C2B N2B C11B C16B 8.5(3)
C3B N2B C11B C16B -121.0(2)
C2B N2B C11B C12B -171.3(2)
C3B N2B C11B C12B 59.2(3)
C16B C11B C12B C13B -0.8(4)
N2B C11B C12B C13B 179.0(2)
C12B C11B C16B C15B 0.7(4)
N2B C11B C16B C15B -179.1(2)
C11B C12B C13B C14B 0.3(4)
C11B C16B C15B C14B 0.0(4)
C16B C15B C14B C13B -0.5(4)
C12B C13B C14B C15B 0.4(4)
